data_4340809
loop_
_publ_author_name
'Schweinfurth, David'
'Demeshko, Serhiy'
'Hohloch, Stephan'
'Steinmetz, Marc'
'Brandenburg, Jan Gerit'
'Dechert, Sebastian'
'Meyer, Franc'
'Grimme, Stefan'
'Sarkar, Biprajit'

_publ_section_title
;
 Spin Crossover in Fe(II) and Co(II) Complexes with the Same Click-Derived
 Tripodal Ligand.
;
_journal_issue 16
_journal_name_full 'Inorganic chemistry'
_journal_page_first 8203
_journal_page_last 8212
_journal_paper_doi 10.1021/ic500264k
_journal_volume 53
_journal_year 2014
_chemical_formula_moiety 'C60 H60 Co N20, 2(B F4)'
_chemical_formula_sum 'C60 H60 B2 Co F8 N20'
_chemical_formula_weight 1293.83
_chemical_name_systematic
; 
 ? 
;
_space_group_IT_number 2
_symmetry_cell_setting triclinic
_symmetry_space_group_name_Hall '-P 1'
_symmetry_space_group_name_H-M 'P -1'
_atom_sites_solution_hydrogens geom
_atom_sites_solution_primary direct
_atom_sites_solution_secondary difmap
_audit_creation_method SHELXL-97
_cell_angle_alpha 94.071(2)
_cell_angle_beta 104.240(2)
_cell_angle_gamma 93.664(2)
_cell_formula_units_Z 1
_cell_length_a 10.0818(4)
_cell_length_b 11.1374(4)
_cell_length_c 13.8995(6)
_cell_measurement_reflns_used 6976
_cell_measurement_temperature 100(2)
_cell_measurement_theta_max 27.88
_cell_measurement_theta_min 0.41
_cell_volume 1503.58(10)
_computing_cell_refinement 'HKL Scalepack (Otwinowski & Minor 1997)'
_computing_data_collection 'Collect (Nonius BV, 1997-2000)'
_computing_data_reduction 'HKL Denzo and Scalepack (Otwinowski & Minor 1997)'
_computing_molecular_graphics SHELXTL
_computing_publication_material SHELXTL
_computing_structure_refinement 'SHELXL-97 (Sheldrick, 1997)'
_computing_structure_solution 'SHELXS-97 (Sheldrick, 1990)'
_diffrn_ambient_temperature 100(2)
_diffrn_measured_fraction_theta_full 0.978
_diffrn_measured_fraction_theta_max 0.978
_diffrn_radiation_monochromator graphite
_diffrn_radiation_source 'fine-focus sealed tube'
_diffrn_radiation_type MoK\a
_diffrn_radiation_wavelength 0.71073
_diffrn_reflns_av_R_equivalents 0.0718
_diffrn_reflns_av_sigmaI/netI 0.1006
_diffrn_reflns_limit_h_max 13
_diffrn_reflns_limit_h_min -13
_diffrn_reflns_limit_k_max 14
_diffrn_reflns_limit_k_min -14
_diffrn_reflns_limit_l_max 18
_diffrn_reflns_limit_l_min -18
_diffrn_reflns_number 12693
_diffrn_reflns_theta_full 27.91
_diffrn_reflns_theta_max 27.91
_diffrn_reflns_theta_min 7.25
_exptl_absorpt_coefficient_mu 0.369
_exptl_absorpt_correction_T_max 0.9883
_exptl_absorpt_correction_T_min 0.9732
_exptl_absorpt_correction_type empirical
_exptl_absorpt_process_details 'Scalepack (W. Minor & Z. Otwinowski)'
_exptl_crystal_colour 'dark red'
_exptl_crystal_density_diffrn 1.429
_exptl_crystal_density_method 'not measured'
_exptl_crystal_description 'lath shaped'
_exptl_crystal_F_000 669
_exptl_crystal_size_max 0.08
_exptl_crystal_size_mid 0.03
_exptl_crystal_size_min 0.02
_refine_diff_density_max 0.360
_refine_diff_density_min -0.333
_refine_diff_density_rms 0.079
_refine_ls_extinction_method none
_refine_ls_goodness_of_fit_ref 1.084
_refine_ls_hydrogen_treatment constr
_refine_ls_matrix_type full
_refine_ls_number_parameters 412
_refine_ls_number_reflns 7048
_refine_ls_number_restraints 0
_refine_ls_restrained_S_all 1.084
_refine_ls_R_factor_all 0.1111
_refine_ls_R_factor_gt 0.0606
_refine_ls_shift/su_max 0.000
_refine_ls_shift/su_mean 0.000
_refine_ls_structure_factor_coef Fsqd
_refine_ls_weighting_details 'calc w=1/[\s^2^(Fo^2^)+(0.0000P)^2^+2.2201P] where P=(Fo^2^+2Fc^2^)/3'
_refine_ls_weighting_scheme calc
_refine_ls_wR_factor_gt 0.1020
_refine_ls_wR_factor_ref 0.1184
_reflns_number_gt 4761
_reflns_number_total 7048
_reflns_threshold_expression >2sigma(I)
_cod_data_source_file ic500264k_si_002.cif
_cod_data_source_block dsdez09
_cod_depositor_comments 'Adding full bibliography for 4340804--4340809.cif.'
_cod_original_sg_symbol_H-M P-1
_cod_database_code 4340809

loop_
_symmetry_equiv_pos_as_xyz
'x, y, z'
'-x, -y, -z'

loop_
_atom_site_label
_atom_site_type_symbol
_atom_site_fract_x
_atom_site_fract_y
_atom_site_fract_z
_atom_site_U_iso_or_equiv
_atom_site_adp_type
_atom_site_occupancy
_atom_site_symmetry_multiplicity
_atom_site_calc_flag
_atom_site_refinement_flags
C30 C 0.2109(3) 0.0554(3) 0.2246(2) 0.0165(6) Uani 1 1 d .
H30A H 0.2747 0.0086 0.1992 0.020 Uiso 1 1 calc R
H30B H 0.1480 -0.0009 0.2452 0.020 Uiso 1 1 calc R
C31 C 0.2900(3) 0.1354(2) 0.3145(2) 0.0134(5) Uani 1 1 d .
C32 C 0.4237(3) 0.1846(3) 0.3373(2) 0.0158(6) Uani 1 1 d .
H32A H 0.4876 0.1755 0.2997 0.019 Uiso 1 1 calc R
C33 C 0.5638(3) 0.3244(3) 0.4840(2) 0.0191(6) Uani 1 1 d .
H33A H 0.5564 0.3399 0.5519 0.023 Uiso 1 1 calc R
H33B H 0.5679 0.4014 0.4558 0.023 Uiso 1 1 calc R
C34 C 0.6940(3) 0.2644(3) 0.4845(2) 0.0167(6) Uani 1 1 d .
C39 C 0.7353(3) 0.1749(3) 0.5484(2) 0.0197(6) Uani 1 1 d .
H39A H 0.6816 0.1511 0.5904 0.024 Uiso 1 1 calc R
C38 C 0.8564(3) 0.1214(3) 0.5493(2) 0.0208(6) Uani 1 1 d .
H38A H 0.8833 0.0616 0.5917 0.025 Uiso 1 1 calc R
C37 C 0.9371(3) 0.1573(3) 0.4870(2) 0.0212(6) Uani 1 1 d .
H37A H 1.0190 0.1226 0.4886 0.025 Uiso 1 1 calc R
C36 C 0.8958(3) 0.2447(3) 0.4224(2) 0.0228(7) Uani 1 1 d .
H36A H 0.9490 0.2676 0.3797 0.027 Uiso 1 1 calc R
C35 C 0.7747(3) 0.2981(3) 0.4215(2) 0.0204(6) Uani 1 1 d .
H35A H 0.7474 0.3570 0.3782 0.024 Uiso 1 1 calc R
C20 C 0.2270(3) 0.2020(3) 0.1057(2) 0.0182(6) Uani 1 1 d .
H20A H 0.3172 0.1716 0.1199 0.022 Uiso 1 1 calc R
H20B H 0.2353 0.2817 0.1406 0.022 Uiso 1 1 calc R
C21 C 0.1765(3) 0.2107(2) -0.0042(2) 0.0128(5) Uani 1 1 d .
C22 C 0.2075(3) 0.2917(2) -0.0668(2) 0.0135(5) Uani 1 1 d .
H22A H 0.2639 0.3633 -0.0497 0.016 Uiso 1 1 calc R
C23 C 0.1210(3) 0.2988(3) -0.2535(2) 0.0147(6) Uani 1 1 d .
H23A H 0.1045 0.2353 -0.3076 0.018 Uiso 1 1 calc R
H23B H 0.2052 0.3463 -0.2531 0.018 Uiso 1 1 calc R
C24 C 0.0029(3) 0.3791(2) -0.2716(2) 0.0154(6) Uani 1 1 d .
C29 C -0.0152(3) 0.4490(3) -0.3524(2) 0.0172(6) Uani 1 1 d .
H29A H 0.0477 0.4491 -0.3914 0.021 Uiso 1 1 calc R
C28 C -0.1260(3) 0.5182(3) -0.3751(2) 0.0204(6) Uani 1 1 d .
H28A H -0.1379 0.5636 -0.4298 0.025 Uiso 1 1 calc R
C27 C -0.2192(3) 0.5202(3) -0.3171(2) 0.0198(6) Uani 1 1 d .
H27A H -0.2935 0.5669 -0.3325 0.024 Uiso 1 1 calc R
C26 C -0.2017(3) 0.4526(3) -0.2365(2) 0.0235(7) Uani 1 1 d .
H26A H -0.2635 0.4549 -0.1967 0.028 Uiso 1 1 calc R
C25 C -0.0920(3) 0.3809(3) -0.2140(2) 0.0217(6) Uani 1 1 d .
H25A H -0.0821 0.3341 -0.1602 0.026 Uiso 1 1 calc R
C10 C 0.0283(3) 0.1879(3) 0.1784(2) 0.0188(6) Uani 1 1 d .
H10A H 0.0698 0.2672 0.2080 0.023 Uiso 1 1 calc R
H10B H -0.0006 0.1456 0.2294 0.023 Uiso 1 1 calc R
C11 C -0.0946(3) 0.2015(2) 0.0947(2) 0.0142(6) Uani 1 1 d .
C12 C -0.1972(3) 0.2777(3) 0.0816(2) 0.0173(6) Uani 1 1 d .
H12A H -0.2039 0.3451 0.1230 0.021 Uiso 1 1 calc R
C13 C -0.4181(3) 0.2815(3) -0.0543(3) 0.0286(8) Uani 1 1 d .
H13A H -0.3987 0.3549 -0.0838 0.034 Uiso 1 1 calc R
H13B H -0.4684 0.3016 -0.0050 0.034 Uiso 1 1 calc R
C14 C -0.5049(3) 0.1908(3) -0.1340(2) 0.0156(6) Uani 1 1 d .
C19 C -0.5233(3) 0.2098(3) -0.2337(2) 0.0231(7) Uani 1 1 d .
H19A H -0.4816 0.2789 -0.2513 0.028 Uiso 1 1 calc R
C18 C -0.6034(4) 0.1268(3) -0.3075(2) 0.0305(8) Uani 1 1 d .
H18A H -0.6158 0.1404 -0.3743 0.037 Uiso 1 1 calc R
C17 C -0.6643(3) 0.0243(3) -0.2817(3) 0.0345(9) Uani 1 1 d .
H17A H -0.7168 -0.0321 -0.3312 0.041 Uiso 1 1 calc R
C16 C -0.6482(3) 0.0046(3) -0.1826(3) 0.0320(8) Uani 1 1 d .
H16A H -0.6895 -0.0648 -0.1652 0.038 Uiso 1 1 calc R
C15 C -0.5704(3) 0.0888(3) -0.1094(2) 0.0243(7) Uani 1 1 d .
H15A H -0.5618 0.0767 -0.0427 0.029 Uiso 1 1 calc R
B1 B 0.5404(3) 0.4265(3) 0.1809(3) 0.0172(7) Uani 1 1 d .
Co Co 0.0000 0.0000 0.0000 0.00968(13) Uani 1 2 d S
F1 F 0.41860(17) 0.43805(16) 0.10994(13) 0.0243(4) Uani 1 1 d .
F2 F 0.56523(18) 0.30480(15) 0.18183(14) 0.0265(4) Uani 1 1 d .
F3 F 0.5306(2) 0.47231(19) 0.27412(14) 0.0337(5) Uani 1 1 d .
F4 F 0.64790(17) 0.49064(15) 0.15443(14) 0.0258(4) Uani 1 1 d .
N31 N 0.2335(2) 0.1714(2) 0.38991(18) 0.0172(5) Uani 1 1 d .
N32 N 0.3262(2) 0.2411(2) 0.45811(18) 0.0180(5) Uani 1 1 d .
N33 N 0.4419(2) 0.2485(2) 0.42565(17) 0.0150(5) Uani 1 1 d .
N21 N 0.0899(2) 0.1203(2) -0.06205(17) 0.0113(5) Uani 1 1 d .
N22 N 0.0648(2) 0.1407(2) -0.15690(17) 0.0138(5) Uani 1 1 d .
N23 N 0.1378(2) 0.2443(2) -0.15906(17) 0.0128(5) Uani 1 1 d .
N12 N -0.2445(2) 0.1359(2) -0.04575(18) 0.0166(5) Uani 1 1 d .
N13 N -0.2871(2) 0.2335(2) -0.00501(18) 0.0162(5) Uani 1 1 d .
N1 N 0.1310(2) 0.1200(2) 0.14237(17) 0.0125(5) Uani 1 1 d .
N11 N -0.1273(2) 0.1164(2) 0.01566(17) 0.0116(5) Uani 1 1 d .

loop_
_atom_site_aniso_label
_atom_site_aniso_U_11
_atom_site_aniso_U_22
_atom_site_aniso_U_33
_atom_site_aniso_U_23
_atom_site_aniso_U_13
_atom_site_aniso_U_12
C30 0.0180(13) 0.0167(14) 0.0134(14) 0.0039(11) 0.0006(11) 0.0005(11)
C31 0.0151(13) 0.0129(13) 0.0111(13) 0.0027(10) 0.0002(11) 0.0022(11)
C32 0.0161(13) 0.0168(14) 0.0138(14) 0.0007(11) 0.0025(11) 0.0018(11)
C33 0.0171(14) 0.0173(14) 0.0177(15) -0.0040(12) -0.0030(12) -0.0011(11)
C34 0.0148(13) 0.0180(14) 0.0139(14) -0.0035(11) -0.0009(11) -0.0021(11)
C39 0.0193(14) 0.0231(15) 0.0157(15) 0.0020(12) 0.0035(12) -0.0028(12)
C38 0.0205(14) 0.0205(15) 0.0201(16) 0.0048(12) 0.0015(12) 0.0033(12)
C37 0.0184(14) 0.0217(15) 0.0221(16) -0.0044(12) 0.0042(12) 0.0018(12)
C36 0.0240(15) 0.0221(16) 0.0212(16) -0.0033(13) 0.0075(13) -0.0076(12)
C35 0.0244(15) 0.0185(15) 0.0145(15) 0.0006(12) -0.0010(12) -0.0018(12)
C20 0.0150(13) 0.0236(15) 0.0134(14) 0.0035(12) 0.0008(11) -0.0083(12)
C21 0.0085(12) 0.0133(13) 0.0156(14) 0.0004(11) 0.0020(11) -0.0004(10)
C22 0.0114(12) 0.0137(13) 0.0147(14) 0.0011(11) 0.0026(11) -0.0016(10)
C23 0.0134(12) 0.0153(14) 0.0155(14) 0.0038(11) 0.0031(11) 0.0013(11)
C24 0.0164(13) 0.0134(13) 0.0137(14) -0.0015(11) 0.0003(11) -0.0027(11)
C29 0.0201(14) 0.0158(14) 0.0154(14) 0.0019(11) 0.0044(12) -0.0012(11)
C28 0.0246(15) 0.0165(14) 0.0164(15) 0.0031(12) -0.0021(12) -0.0003(12)
C27 0.0166(14) 0.0127(14) 0.0262(16) -0.0024(12) -0.0012(12) 0.0035(11)
C26 0.0235(15) 0.0222(16) 0.0299(18) 0.0058(13) 0.0140(14) 0.0065(13)
C25 0.0220(15) 0.0250(16) 0.0228(16) 0.0096(13) 0.0107(13) 0.0075(12)
C10 0.0158(13) 0.0248(16) 0.0140(14) -0.0039(12) 0.0013(11) 0.0050(12)
C11 0.0125(12) 0.0128(13) 0.0165(14) -0.0019(11) 0.0045(11) -0.0030(10)
C12 0.0165(13) 0.0171(14) 0.0166(14) -0.0056(12) 0.0032(12) 0.0003(11)
C13 0.0246(16) 0.0271(17) 0.0262(18) -0.0071(14) -0.0089(14) 0.0143(14)
C14 0.0118(12) 0.0187(14) 0.0161(14) 0.0000(11) 0.0016(11) 0.0081(11)
C19 0.0221(15) 0.0221(16) 0.0262(17) 0.0080(13) 0.0063(13) 0.0034(12)
C18 0.0348(18) 0.040(2) 0.0138(16) -0.0003(14) -0.0003(14) 0.0082(16)
C17 0.0212(16) 0.0265(18) 0.045(2) -0.0166(16) -0.0059(16) 0.0012(14)
C16 0.0197(15) 0.0203(16) 0.058(2) 0.0128(16) 0.0114(16) 0.0000(13)
C15 0.0232(15) 0.0331(18) 0.0230(16) 0.0145(14) 0.0121(13) 0.0126(14)
B1 0.0161(15) 0.0169(16) 0.0190(17) 0.0012(13) 0.0052(13) 0.0013(12)
Co 0.0087(2) 0.0088(3) 0.0113(3) 0.0010(2) 0.0020(2) 0.0008(2)
F1 0.0198(9) 0.0247(9) 0.0257(10) 0.0013(8) 0.0008(8) 0.0013(7)
F2 0.0264(9) 0.0199(9) 0.0377(11) 0.0095(8) 0.0138(8) 0.0045(7)
F3 0.0356(11) 0.0493(12) 0.0174(10) -0.0005(9) 0.0070(8) 0.0144(9)
F4 0.0223(9) 0.0191(9) 0.0375(11) -0.0007(8) 0.0133(8) -0.0048(7)
N31 0.0179(11) 0.0198(12) 0.0135(12) 0.0024(10) 0.0037(10) -0.0004(10)
N32 0.0156(11) 0.0237(13) 0.0132(12) 0.0024(10) 0.0009(10) 0.0002(10)
N33 0.0141(11) 0.0166(12) 0.0127(12) 0.0002(9) 0.0010(9) 0.0009(9)
N21 0.0084(10) 0.0135(11) 0.0115(11) 0.0014(9) 0.0014(9) 0.0000(9)
N22 0.0147(11) 0.0132(11) 0.0135(12) 0.0015(9) 0.0038(9) -0.0002(9)
N23 0.0125(11) 0.0123(11) 0.0137(12) 0.0022(9) 0.0033(9) 0.0001(9)
N12 0.0144(11) 0.0176(12) 0.0162(12) -0.0013(10) 0.0008(10) 0.0050(9)
N13 0.0142(11) 0.0146(12) 0.0176(12) -0.0032(10) -0.0001(10) 0.0069(9)
N1 0.0123(11) 0.0132(11) 0.0120(11) 0.0020(9) 0.0028(9) 0.0005(9)
N11 0.0086(10) 0.0126(11) 0.0126(12) 0.0020(9) 0.0005(9) 0.0017(9)

loop_
_atom_type_symbol
_atom_type_description
_atom_type_scat_dispersion_real
_atom_type_scat_dispersion_imag
_atom_type_scat_source
C C 0.0033 0.0016 'International Tables Vol C Tables 4.2.6.8 and 6.1.1.4'
H H 0.0000 0.0000 'International Tables Vol C Tables 4.2.6.8 and 6.1.1.4'
B B 0.0013 0.0007 'International Tables Vol C Tables 4.2.6.8 and 6.1.1.4'
Co Co 0.3494 0.9721 'International Tables Vol C Tables 4.2.6.8 and 6.1.1.4'
F F 0.0171 0.0103 'International Tables Vol C Tables 4.2.6.8 and 6.1.1.4'
N N 0.0061 0.0033 'International Tables Vol C Tables 4.2.6.8 and 6.1.1.4'

loop_
_geom_angle_atom_site_label_1
_geom_angle_atom_site_label_2
_geom_angle_atom_site_label_3
_geom_angle
_geom_angle_site_symmetry_1
_geom_angle_site_symmetry_3
N1 C30 C31 114.9(2) . .
N1 C30 H30A 108.5 . .
C31 C30 H30A 108.5 . .
N1 C30 H30B 108.5 . .
C31 C30 H30B 108.5 . .
H30A C30 H30B 107.5 . .
N31 C31 C32 108.2(2) . .
N31 C31 C30 122.3(2) . .
C32 C31 C30 129.5(3) . .
N33 C32 C31 104.9(3) . .
N33 C32 H32A 127.6 . .
C31 C32 H32A 127.6 . .
N33 C33 C34 111.4(2) . .
N33 C33 H33A 109.3 . .
C34 C33 H33A 109.3 . .
N33 C33 H33B 109.3 . .
C34 C33 H33B 109.3 . .
H33A C33 H33B 108.0 . .
C35 C34 C39 119.1(3) . .
C35 C34 C33 120.2(3) . .
C39 C34 C33 120.7(3) . .
C38 C39 C34 120.3(3) . .
C38 C39 H39A 119.9 . .
C34 C39 H39A 119.9 . .
C37 C38 C39 120.0(3) . .
C37 C38 H38A 120.0 . .
C39 C38 H38A 120.0 . .
C36 C37 C38 120.1(3) . .
C36 C37 H37A 119.9 . .
C38 C37 H37A 119.9 . .
C37 C36 C35 119.9(3) . .
C37 C36 H36A 120.1 . .
C35 C36 H36A 120.1 . .
C34 C35 C36 120.7(3) . .
C34 C35 H35A 119.7 . .
C36 C35 H35A 119.7 . .
N1 C20 C21 111.0(2) . .
N1 C20 H20A 109.4 . .
C21 C20 H20A 109.4 . .
N1 C20 H20B 109.4 . .
C21 C20 H20B 109.4 . .
H20A C20 H20B 108.0 . .
N21 C21 C22 107.0(2) . .
N21 C21 C20 119.9(2) . .
C22 C21 C20 132.9(2) . .
N23 C22 C21 104.6(2) . .
N23 C22 H22A 127.7 . .
C21 C22 H22A 127.7 . .
N23 C23 C24 112.0(2) . .
N23 C23 H23A 109.2 . .
C24 C23 H23A 109.2 . .
N23 C23 H23B 109.2 . .
C24 C23 H23B 109.2 . .
H23A C23 H23B 107.9 . .
C25 C24 C29 118.8(3) . .
C25 C24 C23 122.6(3) . .
C29 C24 C23 118.6(3) . .
C28 C29 C24 120.5(3) . .
C28 C29 H29A 119.7 . .
C24 C29 H29A 119.7 . .
C27 C28 C29 120.4(3) . .
C27 C28 H28A 119.8 . .
C29 C28 H28A 119.8 . .
C26 C27 C28 119.7(3) . .
C26 C27 H27A 120.2 . .
C28 C27 H27A 120.2 . .
C27 C26 C25 120.5(3) . .
C27 C26 H26A 119.8 . .
C25 C26 H26A 119.8 . .
C24 C25 C26 120.2(3) . .
C24 C25 H25A 119.9 . .
C26 C25 H25A 119.9 . .
N1 C10 C11 111.0(2) . .
N1 C10 H10A 109.4 . .
C11 C10 H10A 109.4 . .
N1 C10 H10B 109.4 . .
C11 C10 H10B 109.4 . .
H10A C10 H10B 108.0 . .
N11 C11 C12 107.2(2) . .
N11 C11 C10 118.6(2) . .
C12 C11 C10 133.9(3) . .
N13 C12 C11 104.9(2) . .
N13 C12 H12A 127.6 . .
C11 C12 H12A 127.6 . .
N13 C13 C14 111.1(2) . .
N13 C13 H13A 109.4 . .
C14 C13 H13A 109.4 . .
N13 C13 H13B 109.4 . .
C14 C13 H13B 109.4 . .
H13A C13 H13B 108.0 . .
C15 C14 C19 118.7(3) . .
C15 C14 C13 121.0(3) . .
C19 C14 C13 120.3(3) . .
C18 C19 C14 120.6(3) . .
C18 C19 H19A 119.7 . .
C14 C19 H19A 119.7 . .
C17 C18 C19 119.8(3) . .
C17 C18 H18A 120.1 . .
C19 C18 H18A 120.1 . .
C18 C17 C16 120.3(3) . .
C18 C17 H17A 119.8 . .
C16 C17 H17A 119.8 . .
C15 C16 C17 119.6(3) . .
C15 C16 H16A 120.2 . .
C17 C16 H16A 120.2 . .
C16 C15 C14 120.9(3) . .
C16 C15 H15A 119.5 . .
C14 C15 H15A 119.5 . .
F3 B1 F1 109.9(2) . .
F3 B1 F2 110.3(3) . .
F1 B1 F2 109.1(2) . .
F3 B1 F4 109.8(2) . .
F1 B1 F4 108.7(2) . .
F2 B1 F4 109.0(2) . .
N11 Co N11 180.00(9) 2 .
N11 Co N21 92.43(9) 2 .
N11 Co N21 87.57(9) . .
N11 Co N21 87.57(9) 2 2
N11 Co N21 92.43(9) . 2
N21 Co N21 180.00(16) . 2
N11 Co N1 79.57(8) 2 2
N11 Co N1 100.43(8) . 2
N21 Co N1 100.38(8) . 2
N21 Co N1 79.62(8) 2 2
N11 Co N1 100.43(8) 2 .
N11 Co N1 79.57(8) . .
N21 Co N1 79.62(8) . .
N21 Co N1 100.38(8) 2 .
N1 Co N1 180.00(9) 2 .
N32 N31 C31 109.0(2) . .
N31 N32 N33 106.8(2) . .
C32 N33 N32 111.1(2) . .
C32 N33 C33 128.7(2) . .
N32 N33 C33 120.1(2) . .
N22 N21 C21 110.7(2) . .
N22 N21 Co 128.80(17) . .
C21 N21 Co 119.67(18) . .
N21 N22 N23 105.5(2) . .
N22 N23 C22 112.2(2) . .
N22 N23 C23 118.9(2) . .
C22 N23 C23 128.4(2) . .
N11 N12 N13 105.9(2) . .
N12 N13 C12 111.6(2) . .
N12 N13 C13 120.7(2) . .
C12 N13 C13 127.6(2) . .
C10 N1 C30 109.5(2) . .
C10 N1 C20 111.4(2) . .
C30 N1 C20 109.3(2) . .
C10 N1 Co 104.01(15) . .
C30 N1 Co 116.87(16) . .
C20 N1 Co 105.58(16) . .
N12 N11 C11 110.4(2) . .
N12 N11 Co 129.20(18) . .
C11 N11 Co 120.09(17) . .

loop_
_geom_bond_atom_site_label_1
_geom_bond_atom_site_label_2
_geom_bond_distance
_geom_bond_site_symmetry_2
C30 N1 1.487(3) .
C30 C31 1.500(4) .
C30 H30A 0.9700 .
C30 H30B 0.9700 .
C31 N31 1.359(4) .
C31 C32 1.374(4) .
C32 N33 1.341(4) .
C32 H32A 0.9300 .
C33 N33 1.471(3) .
C33 C34 1.509(4) .
C33 H33A 0.9700 .
C33 H33B 0.9700 .
C34 C35 1.389(4) .
C34 C39 1.397(4) .
C39 C38 1.390(4) .
C39 H39A 0.9300 .
C38 C37 1.388(4) .
C38 H38A 0.9300 .
C37 C36 1.385(4) .
C37 H37A 0.9300 .
C36 C35 1.390(4) .
C36 H36A 0.9300 .
C35 H35A 0.9300 .
C20 N1 1.491(3) .
C20 C21 1.499(4) .
C20 H20A 0.9700 .
C20 H20B 0.9700 .
C21 N21 1.361(3) .
C21 C22 1.371(4) .
C22 N23 1.352(4) .
C22 H22A 0.9300 .
C23 N23 1.462(3) .
C23 C24 1.517(4) .
C23 H23A 0.9700 .
C23 H23B 0.9700 .
C24 C25 1.391(4) .
C24 C29 1.394(4) .
C29 C28 1.383(4) .
C29 H29A 0.9300 .
C28 C27 1.381(4) .
C28 H28A 0.9300 .
C27 C26 1.375(4) .
C27 H27A 0.9300 .
C26 C25 1.391(4) .
C26 H26A 0.9300 .
C25 H25A 0.9300 .
C10 N1 1.482(3) .
C10 C11 1.501(4) .
C10 H10A 0.9700 .
C10 H10B 0.9700 .
C11 N11 1.359(3) .
C11 C12 1.366(4) .
C12 N13 1.354(4) .
C12 H12A 0.9300 .
C13 N13 1.482(4) .
C13 C14 1.504(4) .
C13 H13A 0.9700 .
C13 H13B 0.9700 .
C14 C15 1.383(4) .
C14 C19 1.387(4) .
C19 C18 1.386(5) .
C19 H19A 0.9300 .
C18 C17 1.373(5) .
C18 H18A 0.9300 .
C17 C16 1.382(5) .
C17 H17A 0.9300 .
C16 C15 1.380(5) .
C16 H16A 0.9300 .
C15 H15A 0.9300 .
B1 F3 1.387(4) .
B1 F1 1.393(4) .
B1 F2 1.394(4) .
B1 F4 1.399(4) .
Co N11 1.919(2) 2
Co N11 1.919(2) .
Co N21 1.937(2) .
Co N21 1.937(2) 2
Co N1 2.358(2) 2
Co N1 2.358(2) .
N31 N32 1.320(3) .
N32 N33 1.350(3) .
N21 N22 1.319(3) .
N22 N23 1.334(3) .
N12 N11 1.318(3) .
N12 N13 1.333(3) .
